data_2224947
loop_
_publ_author_name
'Hill, Bj\"orn'
'Lerner, Hans-Wolfram'
'Bolte, Michael'

_publ_section_title
;
 Redetermination of diammonium thiomolybdate
;
_journal_coeditor_code FB2179
_journal_issue 2
_journal_name_full 'Acta Crystallographica Section E'
_journal_page_first i13
_journal_paper_doi 10.1107/S1600536810003016
_journal_volume 66
_journal_year 2010
_chemical_formula_iupac '(N H4)2 [Mo S4]'
_chemical_formula_moiety 'Mo S4 2-, 2(H4 N +)'
_chemical_formula_sum 'H8 Mo N2 S4'
_chemical_formula_weight 260.26
_chemical_name_systematic
;
diammonium thiomolybdate
;
_space_group_IT_number 62
_symmetry_cell_setting orthorhombic
_symmetry_space_group_name_Hall '-P 2ac 2n'
_symmetry_space_group_name_H-M 'P n m a'
_atom_sites_solution_hydrogens difmap
_atom_sites_solution_primary direct
_atom_sites_solution_secondary difmap
_audit_creation_method SHELXL-97
_cell_angle_alpha 90.00
_cell_angle_beta 90.00
_cell_angle_gamma 90.00
_cell_formula_units_Z 4
_cell_length_a 9.5867(4)
_cell_length_b 6.9451(4)
_cell_length_c 12.2005(5)
_cell_measurement_reflns_used 14093
_cell_measurement_temperature 173(2)
_cell_measurement_theta_max 26.4
_cell_measurement_theta_min 2.7
_cell_volume 812.32(7)
_computing_cell_refinement 'X-AREA (Stoe & Cie, 2001)'
_computing_data_collection 'X-AREA (Stoe & Cie, 2001)'
_computing_data_reduction 'X-AREA (Stoe & Cie, 2001)'
_computing_molecular_graphics 'XP in SHELXTL-Plus (Sheldrick, 2008)'
_computing_publication_material 'SHELXL97 (Sheldrick, 2008) and PLATON (Spek, 2009)'
_computing_structure_refinement 'SHELXL97 (Sheldrick, 2008)'
_computing_structure_solution 'SHELXS97 (Sheldrick, 2008)'
_diffrn_ambient_temperature 173(2)
_diffrn_measured_fraction_theta_full 1.000
_diffrn_measured_fraction_theta_max 1.000
_diffrn_measurement_device_type 'Stoe IPDS II two-circle diffractometer'
_diffrn_measurement_method \w
_diffrn_radiation_monochromator graphite
_diffrn_radiation_source 'fine-focus sealed tube'
_diffrn_radiation_type MoK\a
_diffrn_radiation_wavelength 0.71073
_diffrn_reflns_av_R_equivalents 0.0722
_diffrn_reflns_av_sigmaI/netI 0.0212
_diffrn_reflns_limit_h_max 11
_diffrn_reflns_limit_h_min -11
_diffrn_reflns_limit_k_max 8
_diffrn_reflns_limit_k_min -8
_diffrn_reflns_limit_l_max 15
_diffrn_reflns_limit_l_min -14
_diffrn_reflns_number 14872
_diffrn_reflns_theta_full 25.00
_diffrn_reflns_theta_max 25.90
_diffrn_reflns_theta_min 2.70
_diffrn_standards_number 0
_exptl_absorpt_coefficient_mu 2.547
_exptl_absorpt_correction_T_max 0.7670
_exptl_absorpt_correction_T_min 0.5685
_exptl_absorpt_correction_type multi-scan
_exptl_absorpt_process_details '(MULABS; Spek, 2009; Blessing, 1995)'
_exptl_crystal_colour 'dark green'
_exptl_crystal_density_diffrn 2.128
_exptl_crystal_density_method 'not measured'
_exptl_crystal_description plate
_exptl_crystal_F_000 512
_exptl_crystal_size_max 0.25
_exptl_crystal_size_mid 0.24
_exptl_crystal_size_min 0.11
_refine_diff_density_max 0.506
_refine_diff_density_min -0.883
_refine_ls_extinction_coef 0.0173(13)
_refine_ls_extinction_expression Fc^*^=kFc[1+0.001xFc^2^\l^3^/sin(2\q)]^-1/4^
_refine_ls_extinction_method 'SHELXL97 (Sheldrick, 2008)'
_refine_ls_goodness_of_fit_ref 1.191
_refine_ls_hydrogen_treatment mixed
_refine_ls_matrix_type full
_refine_ls_number_parameters 61
_refine_ls_number_reflns 859
_refine_ls_number_restraints 6
_refine_ls_restrained_S_all 1.187
_refine_ls_R_factor_all 0.0233
_refine_ls_R_factor_gt 0.0222
_refine_ls_shift/su_max 0.000
_refine_ls_shift/su_mean 0.000
_refine_ls_structure_factor_coef Fsqd
_refine_ls_weighting_details 'calc w=1/[\s^2^(Fo^2^)+(0.0377P)^2^+0.2462P] where P=(Fo^2^+2Fc^2^)/3'
_refine_ls_weighting_scheme calc
_refine_ls_wR_factor_gt 0.0587
_refine_ls_wR_factor_ref 0.0596
_reflns_number_gt 833
_reflns_number_total 859
_reflns_threshold_expression I>2\s(I)
_cod_data_source_file fb2179.cif
_cod_data_source_block I
_cod_depositor_comments
;
The following automatic conversions were performed:
'_symmetry_cell_setting' value 'Orthorhombic' changed to 'orthorhombic'
according to '/home/saulius/struct/CIF-dictionaries/cif_core.dic'
dictionary named 'cif_core.dic' version 2.4.1 from 2010-06-29.

Automatic conversion script
Id: cif_fix_enum 1527 2010-12-29 10:47:43Z saulius 

The following automatic conversions were performed:

'_symmetry_cell_setting' value 'Orthorhombic' changed to
'orthorhombic' according to
/home/saulius/struct/CIF-dictionaries/cif_core.dic dictionary named
'cif_core.dic' version 2.4.1 from 2010-06-29.

Automatic conversion script
Id: cif_fix_values 1715 2011-07-08 13:25:40Z adriana 
;
_cod_database_code 2224947
_cod_database_fobs_code 2224947

loop_
_symmetry_equiv_pos_as_xyz
'x, y, z'
'-x+1/2, -y, z+1/2'
'x+1/2, -y+1/2, -z+1/2'
'-x, y+1/2, -z'
'-x, -y, -z'
'x-1/2, y, -z-1/2'
'-x-1/2, y-1/2, z-1/2'
'x, -y-1/2, z'

loop_
_atom_site_type_symbol
_atom_site_label
_atom_site_fract_x
_atom_site_fract_y
_atom_site_fract_z
_atom_site_U_iso_or_equiv
_atom_site_adp_type
_atom_site_calc_flag
_atom_site_refinement_flags
_atom_site_occupancy
_atom_site_disorder_assembly
_atom_site_disorder_group
Mo Mo1 0.25414(2) 0.7500 0.42734(2) 0.01490(16) Uani d S 1 . .
S S1 0.03014(7) 0.7500 0.38769(6) 0.0229(2) Uani d S 1 . .
S S2 0.28425(9) 0.7500 0.60460(7) 0.0246(2) Uani d S 1 . .
S S3 0.35338(5) 0.49616(7) 0.35742(5) 0.0259(2) Uani d . 1 . .
N N1 0.6660(3) 0.7500 0.3880(2) 0.0257(6) Uani d SD 1 . .
H H1A 0.746(4) 0.7500 0.355(5) 0.072(19) Uiso d SD 1 . .
H H1B 0.590(4) 0.7500 0.347(4) 0.089(19) Uiso d SD 1 . .
H H1C 0.665(5) 0.850(5) 0.433(3) 0.114(18) Uiso d D 1 . .
N N2 -0.0471(3) 0.7500 0.6609(2) 0.0223(5) Uani d SD 1 . .
H H2A -0.002(5) 0.7500 0.723(3) 0.09(2) Uiso d SD 1 . .
H H2B 0.003(6) 0.7500 0.600(3) 0.10(2) Uiso d SD 1 . .
H H2C -0.097(5) 0.644(5) 0.656(4) 0.114(16) Uiso d D 1 . .

loop_
_atom_site_aniso_label
_atom_site_aniso_U_11
_atom_site_aniso_U_22
_atom_site_aniso_U_33
_atom_site_aniso_U_12
_atom_site_aniso_U_13
_atom_site_aniso_U_23
Mo1 0.0146(2) 0.0149(2) 0.0152(2) 0.000 0.00038(8) 0.000
S1 0.0161(4) 0.0297(4) 0.0228(4) 0.000 -0.0034(3) 0.000
S2 0.0214(4) 0.0349(4) 0.0175(4) 0.000 -0.0024(3) 0.000
S3 0.0235(3) 0.0196(3) 0.0346(3) 0.00079(18) 0.0062(2) -0.0074(2)
N1 0.0235(14) 0.0268(14) 0.0267(15) 0.000 -0.0028(11) 0.000
N2 0.0219(13) 0.0258(13) 0.0193(13) 0.000 0.0030(10) 0.000

loop_
_atom_type_symbol
_atom_type_description
_atom_type_scat_dispersion_real
_atom_type_scat_dispersion_imag
_atom_type_scat_source
Mo Mo -1.6832 0.6857 'International Tables Vol C Tables 4.2.6.8 and 6.1.1.4'
H H 0.0000 0.0000 'International Tables Vol C Tables 4.2.6.8 and 6.1.1.4'
N N 0.0061 0.0033 'International Tables Vol C Tables 4.2.6.8 and 6.1.1.4'
S S 0.1246 0.1234 'International Tables Vol C Tables 4.2.6.8 and 6.1.1.4'

loop_
_geom_angle_atom_site_label_1
_geom_angle_atom_site_label_2
_geom_angle_atom_site_label_3
_geom_angle_site_symmetry_1
_geom_angle_site_symmetry_3
_geom_angle
_geom_angle_publ_flag
S3 Mo1 S3 8_575 . 108.13(3) ?
S3 Mo1 S2 8_575 . 109.30(2) ?
S3 Mo1 S2 . . 109.30(2) ?
S3 Mo1 S1 8_575 . 109.885(19) ?
S3 Mo1 S1 . . 109.885(19) ?
S2 Mo1 S1 . . 110.30(3) ?
H1A N1 H1B . . 118(6) ?
H1A N1 H1C . . 107(4) ?
H1B N1 H1C . . 110(3) ?
H2A N2 H2B . . 117(5) ?
H2A N2 H2C . . 109(3) ?
H2B N2 H2C . . 103(3) ?

loop_
_geom_bond_atom_site_label_1
_geom_bond_atom_site_label_2
_geom_bond_site_symmetry_2
_geom_bond_distance
_geom_bond_publ_flag
Mo1 S3 8_575 2.1773(5) ?
Mo1 S3 . 2.1773(5) ?
Mo1 S2 . 2.1818(9) ?
Mo1 S1 . 2.2013(8) ?
N1 H1A . 0.86(2) ?
N1 H1B . 0.88(2) ?
N1 H1C . 0.883(19) ?
N2 H2A . 0.88(2) ?
N2 H2B . 0.88(2) ?
N2 H2C . 0.879(19) ?

loop_
_geom_hbond_atom_site_label_D
_geom_hbond_atom_site_label_H
_geom_hbond_atom_site_label_A
_geom_hbond_site_symmetry_A
_geom_hbond_distance_DH
_geom_hbond_distance_HA
_geom_hbond_distance_DA
_geom_hbond_angle_DHA
N1 H1A S1 1_655 0.86(2) 2.76(4) 3.491(3) 144(6)
N1 H1B S1 6_656 0.88(2) 2.92(5) 3.607(3) 135(5)
N1 H1B S3 . 0.88(2) 2.87(3) 3.497(3) 129(3)
N1 H1B S3 8_575 0.88(2) 2.87(3) 3.497(3) 129(3)
N1 H1C S3 4_656 0.883(19) 2.76(3) 3.550(3) 150(4)
N1 H1C S3 4_656 0.883(19) 2.76(3) 3.550(3) 150(4)
N2 H2C S3 5_566 0.879(19) 2.65(3) 3.405(2) 144(4)
N2 H2A S3 7_666 0.88(2) 2.762(17) 3.481(2) 140.3(12)
N2 H2A S3 2_565 0.88(2) 2.762(17) 3.481(2) 140.3(12)
N2 H2B S1 . 0.88(2) 2.61(4) 3.414(3) 153(6)
N2 H2B S2 . 0.88(2) 2.70(6) 3.250(3) 122(5)
